data_4067061
loop_
_publ_author_name
'Li, Ling'
'Jiao, Yunzhe'
'Brennessel, William W.'
'Jones, William D.'

_publ_section_title
;
 Reactivity and Regioselectivity of Insertion of Unsaturated Molecules
 into M&#x2212;C (M = Ir, Rh) Bonds of Cyclometalated Complexes
;
_journal_issue 20
_journal_name_full Organometallics
_journal_page_first 4593
_journal_paper_doi 10.1021/om100796q
_journal_volume 29
_journal_year 2010
_chemical_formula_moiety 'C24 H28 Cl F3 N O2 Rh'
_chemical_formula_sum 'C24 H28 Cl F3 N O2 Rh'
_chemical_formula_weight 557.83
_chemical_name_common jonll36b
_chemical_name_systematic
; 
 ? 
;
_space_group_IT_number 60
_symmetry_cell_setting orthorhombic
_symmetry_space_group_name_Hall '-P 2n 2ab'
_symmetry_space_group_name_H-M 'P b c n'
_atom_sites_solution_hydrogens geom
_atom_sites_solution_primary direct
_atom_sites_solution_secondary difmap
_audit_creation_method SHELXL-97
_cell_angle_alpha 90.00
_cell_angle_beta 90.00
_cell_angle_gamma 90.00
_cell_formula_units_Z 8
_cell_length_a 25.927(6)
_cell_length_b 13.338(3)
_cell_length_c 14.438(3)
_cell_measurement_reflns_used 3752
_cell_measurement_temperature 100.0(1)
_cell_measurement_theta_max 33.02
_cell_measurement_theta_min 2.61
_cell_volume 4992.9(19)
_computing_cell_refinement 'SAINT (Bruker, 2006)'
_computing_data_collection 'APEX2 (Bruker, 2006)'
_computing_data_reduction 'SAINT (Bruker, 2006)'
_computing_molecular_graphics 'SHELXTL (Bruker, 2000)'
_computing_publication_material 'SHELXTL (Bruker, 2000)'
_computing_structure_refinement 'SHELXL-97 (Sheldrick, 1997)'
_computing_structure_solution 'SIR97 (Altomare et al., 1999)'
_diffrn_ambient_temperature 100(2)
_diffrn_measured_fraction_theta_full 0.998
_diffrn_measured_fraction_theta_max 0.998
_diffrn_measurement_device_type 'Bruker SMART APEX II CCD Platform'
_diffrn_measurement_method 'area detector, \w scans per \f'
_diffrn_radiation_monochromator graphite
_diffrn_radiation_source 'fine-focus sealed tube'
_diffrn_radiation_type MoK\a
_diffrn_radiation_wavelength 0.71073
_diffrn_reflns_av_R_equivalents 0.0800
_diffrn_reflns_av_sigmaI/netI 0.0430
_diffrn_reflns_limit_h_max 39
_diffrn_reflns_limit_h_min -39
_diffrn_reflns_limit_k_max 20
_diffrn_reflns_limit_k_min -20
_diffrn_reflns_limit_l_max 21
_diffrn_reflns_limit_l_min -21
_diffrn_reflns_number 86131
_diffrn_reflns_theta_full 32.58
_diffrn_reflns_theta_max 32.58
_diffrn_reflns_theta_min 1.57
_exptl_absorpt_coefficient_mu 0.833
_exptl_absorpt_correction_T_max 0.9517
_exptl_absorpt_correction_T_min 0.7316
_exptl_absorpt_correction_type multi-scan
_exptl_absorpt_process_details 'SADABS (Sheldrick, 2007)'
_exptl_crystal_colour yellow-orange
_exptl_crystal_density_diffrn 1.484
_exptl_crystal_density_method 'not measured'
_exptl_crystal_description plate
_exptl_crystal_F_000 2272
_exptl_crystal_size_max 0.40
_exptl_crystal_size_mid 0.16
_exptl_crystal_size_min 0.06
_refine_diff_density_max 0.877
_refine_diff_density_min -1.508
_refine_diff_density_rms 0.107
_refine_ls_extinction_method none
_refine_ls_goodness_of_fit_ref 1.089
_refine_ls_hydrogen_treatment constr
_refine_ls_matrix_type full
_refine_ls_number_parameters 296
_refine_ls_number_reflns 9077
_refine_ls_number_restraints 0
_refine_ls_restrained_S_all 1.089
_refine_ls_R_factor_all 0.0619
_refine_ls_R_factor_gt 0.0458
_refine_ls_shift/su_max 0.002
_refine_ls_shift/su_mean 0.000
_refine_ls_structure_factor_coef Fsqd
_refine_ls_weighting_details 'calc w=1/[\s^2^(Fo^2^)+(0.0049P)^2^+14.4397P] where P=(Fo^2^+2Fc^2^)/3'
_refine_ls_weighting_scheme calc
_refine_ls_wR_factor_gt 0.0895
_refine_ls_wR_factor_ref 0.0942
_reflns_number_gt 7302
_reflns_number_total 9077
_reflns_threshold_expression >2sigma(I)
_cod_data_source_file om100796q_si_003.cif
_cod_data_source_block 2'i
_cod_original_cell_volume 4992.8(19)
_cod_original_sg_symbol_H-M Pbcn
_cod_database_code 4067061

loop_
_symmetry_equiv_pos_as_xyz
'x, y, z'
'-x+1/2, -y+1/2, z+1/2'
'-x, y, -z+1/2'
'x+1/2, -y+1/2, -z'
'-x, -y, -z'
'x-1/2, y-1/2, -z-1/2'
'x, -y, z-1/2'
'-x-1/2, y-1/2, z'

loop_
_atom_site_label
_atom_site_type_symbol
_atom_site_fract_x
_atom_site_fract_y
_atom_site_fract_z
_atom_site_U_iso_or_equiv
_atom_site_adp_type
_atom_site_occupancy
_atom_site_symmetry_multiplicity
_atom_site_calc_flag
_atom_site_refinement_flags
Rh1 Rh 0.326353(7) 0.806345(14) 0.291543(13) 0.01438(5) Uani 1 1 d .
Cl1 Cl 0.26056(2) 0.68029(5) 0.26426(4) 0.02046(12) Uani 1 1 d .
N1 N 0.28278(8) 0.90654(16) 0.21074(16) 0.0173(4) Uani 1 1 d .
C1 C 0.36483(10) 0.76592(19) 0.17255(18) 0.0170(4) Uani 1 1 d .
C2 C 0.38684(10) 0.82956(19) 0.11192(17) 0.0163(4) Uani 1 1 d .
C3 C 0.39375(10) 0.93947(19) 0.12558(17) 0.0163(4) Uani 1 1 d .
C4 C 0.44347(10) 0.9795(2) 0.11073(18) 0.0191(5) Uani 1 1 d .
H4 H 0.4711 0.9352 0.0968 0.023 Uiso 1 1 calc R
C5 C 0.45306(11) 1.0820(2) 0.11594(19) 0.0229(5) Uani 1 1 d .
H5 H 0.4870 1.1068 0.1069 0.028 Uiso 1 1 calc R
C6 C 0.41292(12) 1.1478(2) 0.1344(2) 0.0239(5) Uani 1 1 d .
H6 H 0.4192 1.2178 0.1376 0.029 Uiso 1 1 calc R
C7 C 0.36369(11) 1.1105(2) 0.14806(19) 0.0208(5) Uani 1 1 d .
H7 H 0.3361 1.1558 0.1591 0.025 Uiso 1 1 calc R
C8 C 0.35379(10) 1.00687(19) 0.14591(17) 0.0170(5) Uani 1 1 d .
C9 C 0.29964(10) 0.98087(19) 0.16361(17) 0.0170(5) Uani 1 1 d .
H9 H 0.2744 1.0239 0.1372 0.020 Uiso 1 1 calc R
C10 C 0.37592(10) 0.89819(19) 0.37645(17) 0.0185(5) Uani 1 1 d .
C11 C 0.32476(11) 0.9026(2) 0.41724(17) 0.0188(5) Uani 1 1 d .
C12 C 0.31025(10) 0.8055(2) 0.44383(17) 0.0188(5) Uani 1 1 d .
C13 C 0.35230(11) 0.7374(2) 0.41959(18) 0.0197(5) Uani 1 1 d .
C14 C 0.39313(10) 0.7956(2) 0.38153(18) 0.0197(5) Uani 1 1 d .
C15 C 0.40892(12) 0.9867(2) 0.35509(19) 0.0250(6) Uani 1 1 d .
H15A H 0.4261 1.0094 0.4118 0.038 Uiso 1 1 calc R
H15B H 0.3874 1.0410 0.3305 0.038 Uiso 1 1 calc R
H15C H 0.4349 0.9680 0.3089 0.038 Uiso 1 1 calc R
C16 C 0.29400(12) 0.9966(2) 0.4270(2) 0.0255(6) Uani 1 1 d .
H16A H 0.3114 1.0420 0.4703 0.038 Uiso 1 1 calc R
H16B H 0.2596 0.9803 0.4507 0.038 Uiso 1 1 calc R
H16C H 0.2908 1.0293 0.3665 0.038 Uiso 1 1 calc R
C17 C 0.26068(12) 0.7732(3) 0.4875(2) 0.0286(6) Uani 1 1 d .
H17A H 0.2654 0.7669 0.5546 0.043 Uiso 1 1 calc R
H17B H 0.2502 0.7083 0.4618 0.043 Uiso 1 1 calc R
H17C H 0.2339 0.8232 0.4748 0.043 Uiso 1 1 calc R
C18 C 0.35287(13) 0.6280(2) 0.4415(2) 0.0293(6) Uani 1 1 d .
H18A H 0.3547 0.6187 0.5087 0.044 Uiso 1 1 calc R
H18B H 0.3830 0.5967 0.4123 0.044 Uiso 1 1 calc R
H18C H 0.3213 0.5967 0.4177 0.044 Uiso 1 1 calc R
C19 C 0.44571(11) 0.7593(2) 0.3556(2) 0.0282(6) Uani 1 1 d .
H19A H 0.4689 0.7657 0.4089 0.042 Uiso 1 1 calc R
H19B H 0.4590 0.7995 0.3041 0.042 Uiso 1 1 calc R
H19C H 0.4438 0.6888 0.3367 0.042 Uiso 1 1 calc R
C20 C 0.36933(11) 0.6554(2) 0.15156(19) 0.0208(5) Uani 1 1 d .
F1 F 0.41248(7) 0.63124(13) 0.10269(12) 0.0284(4) Uani 1 1 d .
F2 F 0.37265(7) 0.59864(12) 0.22892(11) 0.0246(3) Uani 1 1 d .
F3 F 0.33004(7) 0.61729(12) 0.10126(12) 0.0259(3) Uani 1 1 d .
C21 C 0.40703(10) 0.79690(18) 0.01776(17) 0.0167(4) Uani 1 1 d .
O1 O 0.45131(7) 0.79693(15) -0.00781(14) 0.0233(4) Uani 1 1 d .
O2 O 0.36675(8) 0.77222(14) -0.03627(13) 0.0212(4) Uani 1 1 d .
C22 C 0.37819(13) 0.7378(2) -0.1295(2) 0.0265(6) Uani 1 1 d .
H22A H 0.4100 0.7707 -0.1523 0.032 Uiso 1 1 calc R
H22B H 0.3495 0.7559 -0.1715 0.032 Uiso 1 1 calc R
C23 C 0.38545(18) 0.6256(3) -0.1291(3) 0.0453(10) Uani 1 1 d .
H23A H 0.3910 0.6020 -0.1926 0.068 Uiso 1 1 calc R
H23C H 0.3546 0.5934 -0.1034 0.068 Uiso 1 1 calc R
H23D H 0.4154 0.6084 -0.0909 0.068 Uiso 1 1 calc R
C24 C 0.22644(10) 0.9026(2) 0.22250(19) 0.0218(5) Uani 1 1 d .
H24C H 0.2108 0.9618 0.1938 0.033 Uiso 1 1 calc R
H24D H 0.2181 0.9013 0.2887 0.033 Uiso 1 1 calc R
H24A H 0.2130 0.8419 0.1928 0.033 Uiso 1 1 calc R

loop_
_atom_site_aniso_label
_atom_site_aniso_U_11
_atom_site_aniso_U_22
_atom_site_aniso_U_33
_atom_site_aniso_U_23
_atom_site_aniso_U_13
_atom_site_aniso_U_12
Rh1 0.01486(8) 0.01387(8) 0.01442(8) 0.00255(7) -0.00039(7) -0.00091(7)
Cl1 0.0205(3) 0.0184(3) 0.0225(3) 0.0010(2) -0.0004(2) -0.0049(2)
N1 0.0155(9) 0.0180(9) 0.0185(9) -0.0007(8) -0.0015(8) -0.0002(7)
C1 0.0160(11) 0.0160(11) 0.0189(11) 0.0014(9) -0.0022(9) 0.0013(9)
C2 0.0164(11) 0.0168(11) 0.0157(11) 0.0005(8) -0.0015(8) 0.0015(8)
C3 0.0172(11) 0.0173(11) 0.0144(10) 0.0005(8) 0.0001(9) -0.0017(9)
C4 0.0188(12) 0.0207(12) 0.0179(11) -0.0007(9) 0.0006(9) -0.0028(9)
C5 0.0229(13) 0.0237(13) 0.0222(13) 0.0026(10) 0.0013(10) -0.0071(10)
C6 0.0317(15) 0.0156(12) 0.0244(13) -0.0007(10) 0.0016(11) -0.0051(10)
C7 0.0252(13) 0.0165(11) 0.0208(12) 0.0030(9) 0.0007(10) 0.0009(10)
C8 0.0183(11) 0.0184(11) 0.0145(11) 0.0012(9) -0.0011(9) -0.0031(9)
C9 0.0177(11) 0.0174(11) 0.0160(11) 0.0012(9) -0.0006(9) 0.0021(9)
C10 0.0218(12) 0.0189(11) 0.0148(11) 0.0005(9) -0.0019(9) -0.0021(9)
C11 0.0222(12) 0.0209(12) 0.0134(10) 0.0009(9) -0.0038(9) 0.0007(10)
C12 0.0217(11) 0.0222(12) 0.0127(10) 0.0025(9) 0.0023(8) -0.0023(10)
C13 0.0235(13) 0.0185(12) 0.0170(11) 0.0029(9) -0.0051(10) -0.0006(10)
C14 0.0191(11) 0.0214(12) 0.0187(11) 0.0001(9) -0.0056(9) -0.0004(10)
C15 0.0319(15) 0.0239(13) 0.0193(12) 0.0003(10) -0.0050(11) -0.0084(11)
C16 0.0294(14) 0.0260(14) 0.0209(12) -0.0018(11) -0.0020(11) 0.0070(11)
C17 0.0263(14) 0.0375(16) 0.0221(13) 0.0035(12) 0.0024(11) -0.0040(12)
C18 0.0370(17) 0.0209(13) 0.0298(15) 0.0080(11) -0.0081(13) -0.0015(12)
C19 0.0189(13) 0.0323(15) 0.0334(16) -0.0033(12) -0.0025(11) 0.0038(11)
C20 0.0235(13) 0.0176(11) 0.0212(12) 0.0044(10) 0.0017(10) -0.0016(10)
F1 0.0334(9) 0.0207(8) 0.0312(9) 0.0028(7) 0.0117(7) 0.0085(7)
F2 0.0338(9) 0.0173(7) 0.0227(8) 0.0060(6) 0.0019(7) 0.0034(6)
F3 0.0357(9) 0.0178(7) 0.0244(8) -0.0003(6) -0.0037(7) -0.0050(7)
C21 0.0189(11) 0.0140(10) 0.0173(11) 0.0019(9) 0.0005(9) -0.0004(9)
O1 0.0203(9) 0.0265(10) 0.0231(9) -0.0017(8) 0.0032(7) -0.0007(8)
O2 0.0240(9) 0.0200(9) 0.0196(9) -0.0014(7) -0.0018(7) -0.0025(7)
C22 0.0355(16) 0.0234(13) 0.0205(13) -0.0043(11) -0.0038(11) 0.0000(12)
C23 0.070(3) 0.0272(16) 0.0385(19) -0.0125(15) -0.0192(19) 0.0060(17)
C24 0.0170(11) 0.0248(13) 0.0236(13) 0.0015(10) 0.0006(10) -0.0001(9)

loop_
_atom_type_symbol
_atom_type_description
_atom_type_scat_dispersion_real
_atom_type_scat_dispersion_imag
_atom_type_scat_source
C C 0.0033 0.0016 'International Tables Vol C Tables 4.2.6.8 and 6.1.1.4'
H H 0.0000 0.0000 'International Tables Vol C Tables 4.2.6.8 and 6.1.1.4'
N N 0.0061 0.0033 'International Tables Vol C Tables 4.2.6.8 and 6.1.1.4'
O O 0.0106 0.0060 'International Tables Vol C Tables 4.2.6.8 and 6.1.1.4'
F F 0.0171 0.0103 'International Tables Vol C Tables 4.2.6.8 and 6.1.1.4'
Cl Cl 0.1484 0.1585 'International Tables Vol C Tables 4.2.6.8 and 6.1.1.4'
Rh Rh -1.1178 0.9187 'International Tables Vol C Tables 4.2.6.8 and 6.1.1.4'

loop_
_geom_angle_atom_site_label_1
_geom_angle_atom_site_label_2
_geom_angle_atom_site_label_3
_geom_angle
C1 Rh1 N1 87.93(9)
C1 Rh1 C10 109.53(10)
N1 Rh1 C10 105.92(9)
C1 Rh1 C14 95.49(10)
N1 Rh1 C14 143.41(9)
C10 Rh1 C14 38.92(10)
C1 Rh1 C13 116.71(10)
N1 Rh1 C13 155.18(10)
C10 Rh1 C13 64.67(10)
C14 Rh1 C13 38.27(10)
C1 Rh1 C11 147.29(10)
N1 Rh1 C11 94.34(9)
C10 Rh1 C11 38.69(10)
C14 Rh1 C11 64.17(10)
C13 Rh1 C11 63.60(10)
C1 Rh1 C12 155.36(10)
N1 Rh1 C12 116.62(9)
C10 Rh1 C12 63.64(10)
C14 Rh1 C12 63.91(10)
C13 Rh1 C12 38.66(10)
C11 Rh1 C12 36.66(9)
C1 Rh1 Cl1 91.36(7)
N1 Rh1 Cl1 88.44(6)
C10 Rh1 Cl1 154.70(7)
C14 Rh1 Cl1 127.75(7)
C13 Rh1 Cl1 93.59(7)
C11 Rh1 Cl1 121.30(7)
C12 Rh1 Cl1 91.41(7)
C9 N1 C24 115.4(2)
C9 N1 Rh1 127.15(18)
C24 N1 Rh1 116.51(17)
C2 C1 C20 116.9(2)
C2 C1 Rh1 125.65(19)
C20 C1 Rh1 117.44(18)
C1 C2 C3 125.8(2)
C1 C2 C21 123.1(2)
C3 C2 C21 111.0(2)
C8 C3 C4 117.7(2)
C8 C3 C2 124.7(2)
C4 C3 C2 117.5(2)
C5 C4 C3 121.7(3)
C5 C4 H4 119.1
C3 C4 H4 119.1
C6 C5 C4 119.9(3)
C6 C5 H5 120.1
C4 C5 H5 120.1
C7 C6 C5 119.5(3)
C7 C6 H6 120.2
C5 C6 H6 120.2
C6 C7 C8 121.2(3)
C6 C7 H7 119.4
C8 C7 H7 119.4
C3 C8 C7 120.0(2)
C3 C8 C9 126.2(2)
C7 C8 C9 113.7(2)
N1 C9 C8 127.0(2)
N1 C9 H9 116.5
C8 C9 H9 116.5
C14 C10 C11 107.5(2)
C14 C10 C15 125.8(2)
C11 C10 C15 125.2(2)
C14 C10 Rh1 70.99(14)
C11 C10 Rh1 73.12(15)
C15 C10 Rh1 132.40(19)
C12 C11 C10 108.6(2)
C12 C11 C16 127.3(3)
C10 C11 C16 124.1(2)
C12 C11 Rh1 72.23(15)
C10 C11 Rh1 68.20(14)
C16 C11 Rh1 124.91(18)
C11 C12 C13 107.9(2)
C11 C12 C17 127.7(3)
C13 C12 C17 124.3(3)
C11 C12 Rh1 71.11(14)
C13 C12 Rh1 68.20(14)
C17 C12 Rh1 125.21(19)
C14 C13 C12 108.0(2)
C14 C13 C18 127.4(3)
C12 C13 C18 124.3(3)
C14 C13 Rh1 70.79(15)
C12 C13 Rh1 73.14(14)
C18 C13 Rh1 126.65(19)
C13 C14 C10 107.9(2)
C13 C14 C19 126.8(3)
C10 C14 C19 125.3(2)
C13 C14 Rh1 70.94(15)
C10 C14 Rh1 70.10(14)
C19 C14 Rh1 126.8(2)
C10 C15 H15A 109.5
C10 C15 H15B 109.5
H15A C15 H15B 109.5
C10 C15 H15C 109.5
H15A C15 H15C 109.5
H15B C15 H15C 109.5
C11 C16 H16A 109.5
C11 C16 H16B 109.5
H16A C16 H16B 109.5
C11 C16 H16C 109.5
H16A C16 H16C 109.5
H16B C16 H16C 109.5
C12 C17 H17A 109.5
C12 C17 H17B 109.5
H17A C17 H17B 109.5
C12 C17 H17C 109.5
H17A C17 H17C 109.5
H17B C17 H17C 109.5
C13 C18 H18A 109.5
C13 C18 H18B 109.5
H18A C18 H18B 109.5
C13 C18 H18C 109.5
H18A C18 H18C 109.5
H18B C18 H18C 109.5
C14 C19 H19A 109.5
C14 C19 H19B 109.5
H19A C19 H19B 109.5
C14 C19 H19C 109.5
H19A C19 H19C 109.5
H19B C19 H19C 109.5
F3 C20 F2 106.4(2)
F3 C20 F1 104.6(2)
F2 C20 F1 104.1(2)
F3 C20 C1 114.7(2)
F2 C20 C1 112.7(2)
F1 C20 C1 113.5(2)
O1 C21 O2 124.2(2)
O1 C21 C2 127.0(2)
O2 C21 C2 108.7(2)
C21 O2 C22 117.1(2)
O2 C22 C23 109.6(3)
O2 C22 H22A 109.7
C23 C22 H22A 109.7
O2 C22 H22B 109.7
C23 C22 H22B 109.7
H22A C22 H22B 108.2
C22 C23 H23A 109.5
C22 C23 H23C 109.5
H23A C23 H23C 109.5
C22 C23 H23D 109.5
H23A C23 H23D 109.5
H23C C23 H23D 109.5
N1 C24 H24C 109.5
N1 C24 H24D 109.5
H24C C24 H24D 109.5
N1 C24 H24A 109.5
H24C C24 H24A 109.5
H24D C24 H24A 109.5

loop_
_geom_bond_atom_site_label_1
_geom_bond_atom_site_label_2
_geom_bond_distance
Rh1 C1 2.058(3)
Rh1 N1 2.103(2)
Rh1 C10 2.158(3)
Rh1 C14 2.169(3)
Rh1 C13 2.171(3)
Rh1 C11 2.224(3)
Rh1 C12 2.238(2)
Rh1 Cl1 2.4274(7)
N1 C9 1.279(3)
N1 C24 1.472(3)
C1 C2 1.346(4)
C1 C20 1.510(4)
C2 C3 1.490(3)
C2 C21 1.521(4)
C3 C8 1.403(4)
C3 C4 1.411(3)
C4 C5 1.392(4)
C4 H4 0.9500
C5 C6 1.387(4)
C5 H5 0.9500
C6 C7 1.384(4)
C6 H6 0.9500
C7 C8 1.407(4)
C7 H7 0.9500
C8 C9 1.468(3)
C9 H9 0.9500
C10 C14 1.441(4)
C10 C11 1.452(4)
C10 C15 1.491(4)
C11 C12 1.403(4)
C11 C16 1.493(4)
C12 C13 1.461(4)
C12 C17 1.495(4)
C13 C14 1.423(4)
C13 C18 1.494(4)
C14 C19 1.494(4)
C15 H15A 0.9800
C15 H15B 0.9800
C15 H15C 0.9800
C16 H16A 0.9800
C16 H16B 0.9800
C16 H16C 0.9800
C17 H17A 0.9800
C17 H17B 0.9800
C17 H17C 0.9800
C18 H18A 0.9800
C18 H18B 0.9800
C18 H18C 0.9800
C19 H19A 0.9800
C19 H19B 0.9800
C19 H19C 0.9800
C20 F3 1.350(3)
C20 F2 1.352(3)
C20 F1 1.361(3)
C21 O1 1.206(3)
C21 O2 1.345(3)
O2 C22 1.452(3)
C22 C23 1.508(4)
C22 H22A 0.9900
C22 H22B 0.9900
C23 H23A 0.9800
C23 H23C 0.9800
C23 H23D 0.9800
C24 H24C 0.9800
C24 H24D 0.9800
C24 H24A 0.9800

loop_
_geom_torsion_atom_site_label_1
_geom_torsion_atom_site_label_2
_geom_torsion_atom_site_label_3
_geom_torsion_atom_site_label_4
_geom_torsion
C1 Rh1 N1 C9 -61.1(2)
C10 Rh1 N1 C9 48.6(2)
C14 Rh1 N1 C9 35.3(3)
C13 Rh1 N1 C9 112.3(3)
C11 Rh1 N1 C9 86.2(2)
C12 Rh1 N1 C9 116.7(2)
Cl1 Rh1 N1 C9 -152.5(2)
C1 Rh1 N1 C24 130.78(19)
C10 Rh1 N1 C24 -119.50(19)
C14 Rh1 N1 C24 -132.8(2)
C13 Rh1 N1 C24 -55.8(3)
C11 Rh1 N1 C24 -81.91(19)
C12 Rh1 N1 C24 -51.4(2)
Cl1 Rh1 N1 C24 39.36(18)
N1 Rh1 C1 C2 50.9(2)
C10 Rh1 C1 C2 -55.3(2)
C14 Rh1 C1 C2 -92.6(2)
C13 Rh1 C1 C2 -126.1(2)
C11 Rh1 C1 C2 -44.0(3)
C12 Rh1 C1 C2 -124.4(3)
Cl1 Rh1 C1 C2 139.2(2)
N1 Rh1 C1 C20 -129.8(2)
C10 Rh1 C1 C20 124.07(19)
C14 Rh1 C1 C20 86.7(2)
C13 Rh1 C1 C20 53.3(2)
C11 Rh1 C1 C20 135.4(2)
C12 Rh1 C1 C20 55.0(3)
Cl1 Rh1 C1 C20 -41.39(19)
C20 C1 C2 C3 -170.6(2)
Rh1 C1 C2 C3 8.8(4)
C20 C1 C2 C21 10.9(4)
Rh1 C1 C2 C21 -169.71(18)
C1 C2 C3 C8 -55.4(4)
C21 C2 C3 C8 123.3(3)
C1 C2 C3 C4 129.1(3)
C21 C2 C3 C4 -52.2(3)
C8 C3 C4 C5 0.1(4)
C2 C3 C4 C5 175.8(2)
C3 C4 C5 C6 -1.3(4)
C4 C5 C6 C7 0.4(4)
C5 C6 C7 C8 1.6(4)
C4 C3 C8 C7 2.0(4)
C2 C3 C8 C7 -173.5(2)
C4 C3 C8 C9 -180.0(2)
C2 C3 C8 C9 4.6(4)
C6 C7 C8 C3 -2.9(4)
C6 C7 C8 C9 178.8(2)
C24 N1 C9 C8 176.0(2)
Rh1 N1 C9 C8 7.8(4)
C3 C8 C9 N1 40.6(4)
C7 C8 C9 N1 -141.2(3)
C1 Rh1 C10 C14 -73.88(17)
N1 Rh1 C10 C14 -167.39(15)
C13 Rh1 C10 C14 37.21(15)
C11 Rh1 C10 C14 115.9(2)
C12 Rh1 C10 C14 80.35(16)
Cl1 Rh1 C10 C14 70.1(2)
C1 Rh1 C10 C11 170.20(14)
N1 Rh1 C10 C11 76.69(15)
C14 Rh1 C10 C11 -115.9(2)
C13 Rh1 C10 C11 -78.71(16)
C12 Rh1 C10 C11 -35.56(14)
Cl1 Rh1 C10 C11 -45.8(2)
C1 Rh1 C10 C15 47.7(3)
N1 Rh1 C10 C15 -45.8(3)
C14 Rh1 C10 C15 121.6(3)
C13 Rh1 C10 C15 158.8(3)
C11 Rh1 C10 C15 -122.5(3)
C12 Rh1 C10 C15 -158.1(3)
Cl1 Rh1 C10 C15 -168.31(18)
C14 C10 C11 C12 -1.8(3)
C15 C10 C11 C12 -168.4(2)
Rh1 C10 C11 C12 61.24(18)
C14 C10 C11 C16 178.7(2)
C15 C10 C11 C16 12.1(4)
Rh1 C10 C11 C16 -118.3(2)
C14 C10 C11 Rh1 -63.08(17)
C15 C10 C11 Rh1 130.4(3)
C1 Rh1 C11 C12 -136.48(19)
N1 Rh1 C11 C12 130.59(16)
C10 Rh1 C11 C12 -119.2(2)
C14 Rh1 C11 C12 -80.33(17)
C13 Rh1 C11 C12 -37.52(16)
Cl1 Rh1 C11 C12 39.78(17)
C1 Rh1 C11 C10 -17.3(2)
N1 Rh1 C11 C10 -110.19(15)
C14 Rh1 C11 C10 38.88(15)
C13 Rh1 C11 C10 81.70(16)
C12 Rh1 C11 C10 119.2(2)
Cl1 Rh1 C11 C10 159.00(12)
C1 Rh1 C11 C16 99.9(3)
N1 Rh1 C11 C16 7.0(2)
C10 Rh1 C11 C16 117.2(3)
C14 Rh1 C11 C16 156.1(3)
C13 Rh1 C11 C16 -161.1(3)
C12 Rh1 C11 C16 -123.6(3)
Cl1 Rh1 C11 C16 -83.8(2)
C10 C11 C12 C13 -0.3(3)
C16 C11 C12 C13 179.2(2)
Rh1 C11 C12 C13 58.45(17)
C10 C11 C12 C17 -179.1(3)
C16 C11 C12 C17 0.4(4)
Rh1 C11 C12 C17 -120.4(3)
C10 C11 C12 Rh1 -58.73(17)
C16 C11 C12 Rh1 120.8(3)
C1 Rh1 C12 C11 116.8(3)
N1 Rh1 C12 C11 -57.89(17)
C10 Rh1 C12 C11 37.50(15)
C14 Rh1 C12 C11 81.10(17)
C13 Rh1 C12 C11 119.2(2)
Cl1 Rh1 C12 C11 -146.85(15)
C1 Rh1 C12 C13 -2.4(3)
N1 Rh1 C12 C13 -177.05(14)
C10 Rh1 C12 C13 -81.66(16)
C14 Rh1 C12 C13 -38.07(15)
C11 Rh1 C12 C13 -119.2(2)
Cl1 Rh1 C12 C13 93.99(15)
C1 Rh1 C12 C17 -119.8(3)
N1 Rh1 C12 C17 65.5(3)
C10 Rh1 C12 C17 160.9(3)
C14 Rh1 C12 C17 -155.5(3)
C13 Rh1 C12 C17 -117.5(3)
C11 Rh1 C12 C17 123.4(3)
Cl1 Rh1 C12 C17 -23.5(2)
C11 C12 C13 C14 2.3(3)
C17 C12 C13 C14 -178.8(2)
Rh1 C12 C13 C14 62.60(18)
C11 C12 C13 C18 176.5(2)
C17 C12 C13 C18 -4.6(4)
Rh1 C12 C13 C18 -123.2(3)
C11 C12 C13 Rh1 -60.27(18)
C17 C12 C13 Rh1 118.6(3)
C1 Rh1 C13 C14 62.29(18)
N1 Rh1 C13 C14 -110.3(2)
C10 Rh1 C13 C14 -37.83(15)
C11 Rh1 C13 C14 -81.01(17)
C12 Rh1 C13 C14 -116.6(2)
Cl1 Rh1 C13 C14 155.62(15)
C1 Rh1 C13 C12 178.90(14)
N1 Rh1 C13 C12 6.3(3)
C10 Rh1 C13 C12 78.78(16)
C14 Rh1 C13 C12 116.6(2)
C11 Rh1 C13 C12 35.60(15)
Cl1 Rh1 C13 C12 -87.77(14)
C1 Rh1 C13 C18 -60.5(3)
N1 Rh1 C13 C18 126.9(3)
C10 Rh1 C13 C18 -160.6(3)
C14 Rh1 C13 C18 -122.8(3)
C11 Rh1 C13 C18 156.2(3)
C12 Rh1 C13 C18 120.6(3)
Cl1 Rh1 C13 C18 32.8(3)
C12 C13 C14 C10 -3.5(3)
C18 C13 C14 C10 -177.4(3)
Rh1 C13 C14 C10 60.67(18)
C12 C13 C14 C19 173.6(3)
C18 C13 C14 C19 -0.3(5)
Rh1 C13 C14 C19 -122.2(3)
C12 C13 C14 Rh1 -64.13(18)
C18 C13 C14 Rh1 122.0(3)
C11 C10 C14 C13 3.3(3)
C15 C10 C14 C13 169.7(2)
Rh1 C10 C14 C13 -61.21(18)
C11 C10 C14 C19 -173.9(2)
C15 C10 C14 C19 -7.5(4)
Rh1 C10 C14 C19 121.6(3)
C11 C10 C14 Rh1 64.48(17)
C15 C10 C14 Rh1 -129.1(3)
C1 Rh1 C14 C13 -127.40(16)
N1 Rh1 C14 C13 138.68(17)
C10 Rh1 C14 C13 118.1(2)
C11 Rh1 C14 C13 79.40(17)
C12 Rh1 C14 C13 38.46(16)
Cl1 Rh1 C14 C13 -31.40(19)
C1 Rh1 C14 C10 114.55(16)
N1 Rh1 C14 C10 20.6(2)
C13 Rh1 C14 C10 -118.1(2)
C11 Rh1 C14 C10 -38.65(15)
C12 Rh1 C14 C10 -79.60(16)
Cl1 Rh1 C14 C10 -149.45(12)
C1 Rh1 C14 C19 -5.2(3)
N1 Rh1 C14 C19 -99.1(3)
C10 Rh1 C14 C19 -119.7(3)
C13 Rh1 C14 C19 122.2(3)
C11 Rh1 C14 C19 -158.4(3)
C12 Rh1 C14 C19 160.7(3)
Cl1 Rh1 C14 C19 90.8(2)
C2 C1 C20 F3 -91.3(3)
Rh1 C1 C20 F3 89.3(2)
C2 C1 C20 F2 146.8(2)
Rh1 C1 C20 F2 -32.6(3)
C2 C1 C20 F1 28.8(3)
Rh1 C1 C20 F1 -150.60(18)
C1 C2 C21 O1 -114.2(3)
C3 C2 C21 O1 67.1(3)
C1 C2 C21 O2 69.2(3)
C3 C2 C21 O2 -109.6(2)
O1 C21 O2 C22 3.9(4)
C2 C21 O2 C22 -179.4(2)
C21 O2 C22 C23 89.4(3)
